data_1575366
loop_
_publ_author_name
'Singh, Ashi'
'Avinash, Kiran'
'Pradhan, Amit Kumar'
'Prajapati, Aditya Kumar'
'Edwards, Alison J.'
'Thomas, Sajesh P.'

_publ_section_title
;
 Weak yet directional: supramolecular interactions of thiols unravelled by
 quantum crystallography.
;
_journal_issue 35
_journal_name_full 'Chemical science'
_journal_page_first 16016
_journal_page_last 16026
_journal_paper_doi 10.1039/d5sc04450b
_journal_volume 16
_journal_year 2025
_chemical_formula_moiety 'C7 H6 O2 S'
_chemical_formula_sum 'C7 H6 O2 S'
_chemical_formula_weight 154.191
_space_group_crystal_system monoclinic
_space_group_IT_number 14
_space_group_name_Hall '-P 2ybc'
_space_group_name_H-M_alt 'P 1 21/c 1'
_symmetry_Int_Tables_number 14
_atom_sites_solution_primary iterative
_audit_creation_date 2024-01-05
_audit_creation_method
;
Olex2 1.5
(compiled 2023.08.24 svn.re1ec1418 for OlexSys, GUI svn.r6817)
;
_audit_update_record
;
2025-06-03 deposited with the CCDC.	2025-08-06 downloaded from the CCDC.
;
_cell_angle_alpha 90
_cell_angle_beta 100.346(4)
_cell_angle_gamma 90
_cell_formula_units_Z 4
_cell_length_a 7.8323(7)
_cell_length_b 5.9007(6)
_cell_length_c 14.6472(14)
_cell_measurement_reflns_used 9906
_cell_measurement_temperature 100(1)
_cell_measurement_theta_max 33.20
_cell_measurement_theta_min 2.83
_cell_volume 665.93(11)
_computing_cell_refinement 'SAINT V8.40B (?, 2016)'
_computing_data_reduction 'SAINT V8.40B (?, 2016)'
_computing_molecular_graphics 'Olex2 1.5 (Dolomanov et al., 2009)'
_computing_publication_material 'Olex2 1.5 (Dolomanov et al., 2009)'
_computing_structure_refinement 'olex2.refine 1.5 (Bourhis et al., 2015)'
_computing_structure_solution 'olex2.solve 1.5 (Bourhis et al., 2015)'
_diffrn_ambient_temperature 100(1)
_diffrn_measured_fraction_theta_full 1.0000
_diffrn_measured_fraction_theta_max 0.9965
_diffrn_measurement_device_type 'Bruker D8 Quest'
_diffrn_measurement_method '\f and \w scans'
_diffrn_radiation_type 'Mo K\a'
_diffrn_radiation_wavelength 0.71073
_diffrn_reflns_av_R_equivalents 0.0510
_diffrn_reflns_av_unetI/netI 0.0268
_diffrn_reflns_Laue_measured_fraction_full 1.0000
_diffrn_reflns_Laue_measured_fraction_max 0.9965
_diffrn_reflns_limit_h_max 12
_diffrn_reflns_limit_h_min -12
_diffrn_reflns_limit_k_max 9
_diffrn_reflns_limit_k_min -9
_diffrn_reflns_limit_l_max 22
_diffrn_reflns_limit_l_min -22
_diffrn_reflns_number 27191
_diffrn_reflns_point_group_measured_fraction_full 1.0000
_diffrn_reflns_point_group_measured_fraction_max 0.9965
_diffrn_reflns_theta_full 25.2417
_diffrn_reflns_theta_max 33.23
_diffrn_reflns_theta_min 2.64
_diffrn_source_current 1.4
_diffrn_source_power 0.07
_diffrn_source_voltage 50.0
_diffrn_standards_number 0
_exptl_absorpt_coefficient_mu 0.409
_exptl_absorpt_correction_T_max 0.913
_exptl_absorpt_correction_T_min 0.872
_exptl_absorpt_correction_type none
_exptl_absorpt_process_details
;
SADABS-2016/2 (Bruker,2016/2) was used for absorption correction.
wR2(int) was 0.1048 before and 0.0641 after correction.
The Ratio of minimum to maximum transmission is 0.8640.
The \l/2 correction factor is Not present.
;
_exptl_crystal_colour 'clear light colorless'
_exptl_crystal_colour_lustre clear
_exptl_crystal_colour_modifier light
_exptl_crystal_colour_primary colorless
_exptl_crystal_density_diffrn 1.538
_exptl_crystal_description block
_exptl_crystal_F_000 320
_exptl_crystal_size_max 0.352
_exptl_crystal_size_mid 0.279
_exptl_crystal_size_min 0.222
_refine_diff_density_max 0.3008
_refine_diff_density_min -0.2977
_refine_diff_density_rms 0.0535
_refine_ls_d_res_high 0.6485
_refine_ls_d_res_low 7.7050
_refine_ls_goodness_of_fit_ref 1.1854
_refine_ls_hydrogen_treatment refall
_refine_ls_matrix_type full
_refine_ls_number_constraints 0
_refine_ls_number_parameters 145
_refine_ls_number_reflns 2538
_refine_ls_number_restraints 0
_refine_ls_restrained_S_all 1.1854
_refine_ls_R_factor_all 0.0215
_refine_ls_R_factor_gt 0.0195
_refine_ls_shift/su_max -0.0001
_refine_ls_shift/su_mean 0.0000
_refine_ls_structure_factor_coef Fsqd
_refine_ls_weighting_details 'w=1/[\s^2^(Fo^2^)+(0.0087P)^2^+0.0388P] where P=(Fo^2^+2Fc^2^)/3'
_refine_ls_weighting_scheme calc
_refine_ls_wR_factor_gt 0.0406
_refine_ls_wR_factor_ref 0.0414
_reflns_Friedel_coverage 0.0
_reflns_limit_h_max 11
_reflns_limit_h_min -12
_reflns_limit_k_max 9
_reflns_limit_k_min 0
_reflns_limit_l_max 22
_reflns_limit_l_min 0
_reflns_number_gt 2375
_reflns_number_total 2538
_reflns_threshold_expression I>=2u(I)
_cod_data_source_file d5sc04450b2.cif
_cod_data_source_block 2MCB
_cod_depositor_comments 'Adding full bibliography for 1575356--1575368.cif.'
_cod_database_code 1575366
_olex2_refinement_description
;
This dataset has been used to employ a quantum crystallographic
technique - Hirshfeld Atom Refinement (HAR) at B3LYP/def2TZVP level
of theory using NoSpherA2 module in Olex2.
;
_olex2_submission_special_instructions 'No special instructions were received'

loop_
_space_group_symop_id
_space_group_symop_operation_xyz
1 x,y,z
2 -x,y+1/2,-z+1/2
3 -x,-y,-z
4 x,-y-1/2,z-1/2

loop_
_atom_site_label
_atom_site_type_symbol
_atom_site_fract_x
_atom_site_fract_y
_atom_site_fract_z
_atom_site_U_iso_or_equiv
_atom_site_adp_type
_atom_site_occupancy
_atom_site_refinement_flags_posn
S1 S 1.016092(16) 0.62920(2) 0.663385(9) 0.01432(4) Uani 1.000000 .
O2 O 0.77555(5) 0.03909(7) 0.50146(3) 0.01844(8) Uani 1.000000 .
H2 H 0.8592(13) -0.0521(18) 0.4770(7) 0.032(3) Uani 1.000000 .
O1 O 1.01266(5) 0.21640(7) 0.57509(3) 0.01728(8) Uani 1.000000 .
C2 C 0.73589(6) 0.34665(8) 0.59749(3) 0.01240(9) Uani 1.000000 .
C3 C 0.85413(6) 0.19619(8) 0.55750(3) 0.01334(9) Uani 1.000000 .
C1 C 0.79577(6) 0.54646(8) 0.64542(3) 0.01245(9) Uani 1.000000 .
C7 C 0.67587(7) 0.68498(9) 0.67918(4) 0.01626(10) Uani 1.000000 .
H7 H 0.7190(11) 0.8393(14) 0.7169(6) 0.034(2) Uani 1.000000 .
C4 C 0.55925(7) 0.29019(9) 0.58560(4) 0.01485(9) Uani 1.000000 .
H4 H 0.5169(11) 0.1386(16) 0.5504(6) 0.040(2) Uani 1.000000 .
C6 C 0.50134(7) 0.62701(9) 0.66593(4) 0.01718(10) Uani 1.000000 .
H6 H 0.4126(11) 0.7380(16) 0.6926(6) 0.037(2) Uani 1.000000 .
C5 C 0.44205(7) 0.42856(9) 0.61929(4) 0.01623(10) Uani 1.000000 .
H5 H 0.3068(10) 0.3820(16) 0.6085(6) 0.037(2) Uani 1.000000 .
H1 H 0.9919(13) 0.8199(18) 0.7081(8) 0.050(3) Uani 1.000000 .

loop_
_atom_site_aniso_label
_atom_site_aniso_U_11
_atom_site_aniso_U_22
_atom_site_aniso_U_33
_atom_site_aniso_U_12
_atom_site_aniso_U_13
_atom_site_aniso_U_23
S1 0.01165(6) 0.01313(6) 0.01831(6) -0.00112(4) 0.00301(4) -0.00172(4)
O2 0.01211(17) 0.01772(18) 0.02589(19) -0.00132(14) 0.00448(14) -0.00888(15)
H2 0.027(6) 0.020(6) 0.051(7) 0.003(5) 0.009(5) -0.007(5)
O1 0.01101(16) 0.01780(18) 0.02329(18) -0.00013(14) 0.00380(13) -0.00757(14)
C2 0.0106(2) 0.0124(2) 0.01469(19) -0.00010(16) 0.00334(15) -0.00160(15)
C3 0.0111(2) 0.0127(2) 0.0165(2) 0.00001(16) 0.00355(15) -0.00248(16)
C1 0.0112(2) 0.0122(2) 0.01421(19) -0.00005(16) 0.00300(15) -0.00143(15)
C7 0.0135(2) 0.0153(2) 0.0206(2) 0.00080(18) 0.00462(17) -0.00486(18)
H7 0.038(5) 0.020(5) 0.046(6) -0.001(4) 0.014(4) -0.018(4)
C4 0.0113(2) 0.0156(2) 0.0182(2) -0.00125(18) 0.00428(16) -0.00351(17)
H4 0.021(5) 0.048(6) 0.053(7) -0.006(4) 0.010(4) -0.012(5)
C6 0.0129(2) 0.0184(2) 0.0212(2) 0.00163(18) 0.00539(18) -0.00497(18)
H6 0.024(5) 0.041(6) 0.048(6) 0.009(4) 0.010(4) -0.011(5)
C5 0.0108(2) 0.0193(2) 0.0193(2) -0.00027(18) 0.00466(17) -0.00345(18)
H5 0.016(5) 0.053(7) 0.043(6) -0.005(4) 0.005(4) -0.010(5)
H1 0.045(7) 0.038(6) 0.074(9) -0.004(5) 0.030(6) -0.013(6)

loop_
_geom_angle_atom_site_label_1
_geom_angle_atom_site_label_2
_geom_angle_atom_site_label_3
_geom_angle
_geom_angle_site_symmetry_1
_geom_angle_site_symmetry_3
_geom_angle_publ_flag
H1 S1 C1 94.9(4) . . ?
C3 O2 H2 110.6(6) . . ?
C1 C2 C3 121.61(4) . . ?
C4 C2 C3 118.83(4) . . ?
C4 C2 C1 119.55(4) . . ?
O1 C3 O2 122.79(5) . . ?
C2 C3 O2 114.48(4) . . ?
C2 C3 O1 122.72(4) . . ?
C2 C1 S1 122.29(4) . . ?
C7 C1 S1 119.01(4) . . ?
C7 C1 C2 118.69(4) . . ?
H7 C7 C1 120.1(5) . . ?
C6 C7 C1 120.84(5) . . ?
C6 C7 H7 119.0(5) . . ?
H4 C4 C2 118.6(5) . . ?
C5 C4 C2 121.20(5) . . ?
C5 C4 H4 120.2(5) . . ?
H6 C6 C7 118.9(5) . . ?
C5 C6 C7 120.59(5) . . ?
C5 C6 H6 120.6(5) . . ?
C6 C5 C4 119.13(5) . . ?
H5 C5 C4 119.7(5) . . ?
H5 C5 C6 121.2(5) . . ?

loop_
_geom_bond_atom_site_label_1
_geom_bond_atom_site_label_2
_geom_bond_distance
_geom_bond_site_symmetry_2
_geom_bond_publ_flag
S1 C1 1.7670(5) . ?
S1 H1 1.333(10) . ?
O2 H2 0.965(10) . ?
O2 C3 1.3154(6) . ?
O1 C3 1.2278(6) . ?
C2 C3 1.4778(7) . ?
C2 C1 1.4088(7) . ?
C2 C4 1.4031(7) . ?
C1 C7 1.4004(7) . ?
C7 H7 1.087(8) . ?
C7 C6 1.3885(7) . ?
C4 H4 1.056(9) . ?
C4 C5 1.3841(7) . ?
C6 H6 1.078(8) . ?
C6 C5 1.3927(8) . ?
C5 H5 1.078(8) . ?

loop_
_geom_torsion_atom_site_label_1
_geom_torsion_atom_site_label_2
_geom_torsion_atom_site_label_3
_geom_torsion_atom_site_label_4
_geom_torsion
_geom_torsion_site_symmetry_1
_geom_torsion_site_symmetry_2
_geom_torsion_site_symmetry_3
_geom_torsion_site_symmetry_4
_geom_torsion_publ_flag
S1 C1 C2 C3 -1.31(5) . . . . ?
S1 C1 C2 C4 179.94(4) . . . . ?
S1 C1 C7 C6 179.51(4) . . . . ?
O2 C3 C2 C1 -168.72(4) . . . . ?
O2 C3 C2 C4 10.05(5) . . . . ?
O1 C3 C2 C1 11.21(6) . . . . ?
O1 C3 C2 C4 -170.03(5) . . . . ?
C2 C1 C7 C6 0.08(6) . . . . ?
C2 C4 C5 C6 -0.12(6) . . . . ?
C1 C7 C6 C5 0.49(6) . . . . ?
C7 C6 C5 C4 -0.47(6) . . . . ?
